data_2205019
loop_
_publ_author_name
'Ai-Xiu Li'
'Li-Li Liu'

_publ_section_title
;
 3,4-(Methylenedioxy)benzaldehyde benzoylhydrazone ethanol solvate
;
_journal_issue 2
_journal_name_full 'Acta Crystallographica Section E'
_journal_page_first o277
_journal_page_last o279
_journal_paper_doi 10.1107/S1600536805000437
_journal_volume 61
_journal_year 2005
_chemical_formula_iupac 'C15 H12 N2 O3, C2 H6 O'
_chemical_formula_moiety 'C15 H12 N2 O3, C2 H6 O'
_chemical_formula_sum 'C17 H18 N2 O4'
_chemical_formula_weight 314.33
_chemical_name_systematic
;
3,4-(Methylenedioxy)benzaldehyde benzoylhydrazone ethanol solvate
;
_space_group_IT_number 14
_symmetry_cell_setting monoclinic
_symmetry_space_group_name_Hall '-P 2ybc'
_symmetry_space_group_name_H-M 'P 1 21/c 1'
_atom_sites_solution_hydrogens geom
_atom_sites_solution_primary direct
_atom_sites_solution_secondary difmap
_audit_creation_method SHELXL-97
_cell_angle_alpha 90.00
_cell_angle_beta 100.015(6)
_cell_angle_gamma 90.00
_cell_formula_units_Z 4
_cell_length_a 11.163(4)
_cell_length_b 6.651(2)
_cell_length_c 21.519(7)
_cell_measurement_reflns_used 881
_cell_measurement_temperature 297(2)
_cell_measurement_theta_max 22.71
_cell_measurement_theta_min 3.21
_cell_volume 1573.3(9)
_computing_cell_refinement 'SAINT (Bruker, 1999)'
_computing_data_collection 'SMART (Bruker, 1999)'
_computing_data_reduction SAINT
_computing_molecular_graphics 'Ortep-3 for Windows (Farrugia, 1997)'
_computing_publication_material 'WinGX (Farrugia, 1999)'
_computing_structure_refinement 'SHELXL97 (Sheldrick, 1997)'
_computing_structure_solution 'SHELXS97 (Sheldrick, 1997)'
_diffrn_ambient_temperature 293(2)
_diffrn_measured_fraction_theta_full 0.999
_diffrn_measured_fraction_theta_max 0.999
_diffrn_measurement_device_type 'Bruker SMART 1000 CCD area-detector'
_diffrn_measurement_method '\f and \w scans'
_diffrn_radiation_monochromator graphite
_diffrn_radiation_source 'fine-focus sealed tube'
_diffrn_radiation_type MoK\a
_diffrn_radiation_wavelength 0.71073
_diffrn_reflns_av_R_equivalents 0.0391
_diffrn_reflns_av_sigmaI/netI 0.0437
_diffrn_reflns_limit_h_max 13
_diffrn_reflns_limit_h_min -11
_diffrn_reflns_limit_k_max 5
_diffrn_reflns_limit_k_min -7
_diffrn_reflns_limit_l_max 25
_diffrn_reflns_limit_l_min -25
_diffrn_reflns_number 7720
_diffrn_reflns_theta_full 25.01
_diffrn_reflns_theta_max 25.01
_diffrn_reflns_theta_min 1.85
_diffrn_standards_number 0
_exptl_absorpt_coefficient_mu 0.096
_exptl_absorpt_correction_type none
_exptl_crystal_colour colourless
_exptl_crystal_density_diffrn 1.327
_exptl_crystal_density_method 'not measured'
_exptl_crystal_description block
_exptl_crystal_F_000 664
_exptl_crystal_size_max 0.22
_exptl_crystal_size_mid 0.18
_exptl_crystal_size_min 0.14
_refine_diff_density_max 0.193
_refine_diff_density_min -0.165
_refine_ls_extinction_coef 0.0047(16)
_refine_ls_extinction_expression Fc^*^=kFc[1+0.001xFc^2^\l^3^/sin(2\q)]^-1/4^
_refine_ls_extinction_method SHELXL97
_refine_ls_goodness_of_fit_ref 1.064
_refine_ls_hydrogen_treatment refall
_refine_ls_matrix_type full
_refine_ls_number_parameters 281
_refine_ls_number_reflns 2762
_refine_ls_number_restraints 0
_refine_ls_restrained_S_all 1.064
_refine_ls_R_factor_all 0.0906
_refine_ls_R_factor_gt 0.0451
_refine_ls_shift/su_max 0.001
_refine_ls_shift/su_mean 0.000
_refine_ls_structure_factor_coef Fsqd
_refine_ls_weighting_details 'calc w=1/[\s^2^(Fo^2^)+(0.0713P)^2^] where P=(Fo^2^+2Fc^2^)/3'
_refine_ls_weighting_scheme calc
_refine_ls_wR_factor_gt 0.1053
_refine_ls_wR_factor_ref 0.1364
_reflns_number_gt 1746
_reflns_number_total 2762
_reflns_threshold_expression I>2\s(I)
_cod_data_source_file cf6394.cif
_cod_data_source_block I
_cod_original_sg_symbol_H-M 'P 21/c'
_cod_database_code 2205019
_cod_database_fobs_code 2205019

loop_
_symmetry_equiv_pos_as_xyz
'x, y, z'
'-x, y+1/2, -z+1/2'
'-x, -y, -z'
'x, -y-1/2, z-1/2'

loop_
_atom_site_label
_atom_site_fract_x
_atom_site_fract_y
_atom_site_fract_z
_atom_site_U_iso_or_equiv
_atom_site_adp_type
_atom_site_calc_flag
_atom_site_occupancy
_atom_site_type_symbol
N1 0.85934(17) 0.8259(3) 0.14809(9) 0.0430(5) Uani d 1 N
N2 0.75280(17) 0.9343(3) 0.13096(10) 0.0427(5) Uani d 1 N
H2 0.760(2) 1.067(4) 0.1306(11) 0.047(7) Uiso d 1 H
O1 0.64269(15) 0.6488(3) 0.12045(9) 0.0591(5) Uani d 1 O
O2 0.82138(17) 1.3539(3) 0.10781(9) 0.0525(5) Uani d 1 O
H02 0.789(3) 1.454(6) 0.1182(19) 0.135(17) Uiso d 1 H
O10 1.39810(14) 0.5473(3) 0.24305(8) 0.0560(5) Uani d 1 O
O20 1.24552(15) 0.3706(3) 0.17998(9) 0.0676(6) Uani d 1 O
C10 1.3678(3) 0.3604(5) 0.21264(19) 0.0656(9) Uani d 1 C
H10A 1.419(3) 0.335(5) 0.1825(14) 0.081(10) Uiso d 1 H
H1OB 1.374(3) 0.245(5) 0.2440(15) 0.089(11) Uiso d 1 H
C1 0.9509(2) 0.9255(4) 0.17599(11) 0.0409(6) Uani d 1 C
H1 0.940(2) 1.067(4) 0.1851(11) 0.059(8) Uiso d 1 H
C2 0.6473(2) 0.8327(4) 0.11629(11) 0.0406(6) Uani d 1 C
C3 0.8491(3) 1.3880(5) 0.04670(14) 0.0608(8) Uani d 1 C
H31 0.884(3) 1.527(5) 0.0467(13) 0.084(10) Uiso d 1 H
H32 0.775(3) 1.387(4) 0.0164(13) 0.076(9) Uiso d 1 H
C4 0.9388(4) 1.2373(7) 0.0337(2) 0.0788(11) Uani d 1 C
H41 0.956(3) 1.251(5) -0.0078(18) 0.106(12) Uiso d 1 H
H42 1.011(3) 1.251(5) 0.0641(16) 0.100(13) Uiso d 1 H
H43 0.913(3) 1.094(5) 0.0348(15) 0.098(12) Uiso d 1 H
C11 1.0687(2) 0.8295(4) 0.19494(10) 0.0383(6) Uani d 1 C
C12 1.1607(2) 0.9314(4) 0.23382(12) 0.0462(7) Uani d 1 C
H12 1.145(2) 1.060(4) 0.2467(11) 0.057(8) Uiso d 1 H
C13 1.2748(2) 0.8479(4) 0.25355(12) 0.0486(7) Uani d 1 C
H13 1.332(2) 0.919(4) 0.2795(12) 0.060(8) Uiso d 1 H
C14 1.2936(2) 0.6602(4) 0.23203(11) 0.0406(6) Uani d 1 C
C15 1.2025(2) 0.5556(4) 0.19403(11) 0.0419(6) Uani d 1 C
C16 1.0901(2) 0.6338(4) 0.17470(12) 0.0427(6) Uani d 1 C
H16 1.028(2) 0.556(4) 0.1508(11) 0.053(7) Uiso d 1 H
C21 0.53558(19) 0.9547(4) 0.09636(10) 0.0368(6) Uani d 1 C
C22 0.5360(2) 1.1459(4) 0.07103(12) 0.0472(6) Uani d 1 C
H22 0.611(2) 1.206(4) 0.0696(11) 0.057(8) Uiso d 1 H
C23 0.4275(2) 1.2468(5) 0.05109(13) 0.0575(8) Uani d 1 C
H23 0.428(2) 1.376(4) 0.0323(12) 0.069(9) Uiso d 1 H
C24 0.3191(3) 1.1594(5) 0.05718(13) 0.0587(8) Uani d 1 C
H24 0.241(3) 1.230(5) 0.0453(14) 0.091(10) Uiso d 1 H
C25 0.3179(3) 0.9718(5) 0.08352(13) 0.0586(8) Uani d 1 C
H25 0.241(2) 0.914(4) 0.0896(11) 0.065(8) Uiso d 1 H
C26 0.4249(2) 0.8695(4) 0.10231(12) 0.0506(7) Uani d 1 C
H26 0.424(2) 0.737(4) 0.1178(11) 0.055(8) Uiso d 1 H

loop_
_atom_site_aniso_label
_atom_site_aniso_U_11
_atom_site_aniso_U_22
_atom_site_aniso_U_33
_atom_site_aniso_U_12
_atom_site_aniso_U_13
_atom_site_aniso_U_23
N1 0.0338(11) 0.0356(11) 0.0581(13) 0.0079(10) 0.0039(9) 0.0052(10)
N2 0.0358(12) 0.0290(12) 0.0614(14) 0.0057(10) 0.0032(9) 0.0031(10)
O1 0.0491(11) 0.0348(11) 0.0899(14) 0.0019(9) 0.0022(9) 0.0104(10)
O2 0.0591(12) 0.0382(11) 0.0616(12) 0.0026(9) 0.0146(9) 0.0024(9)
O10 0.0339(10) 0.0574(12) 0.0723(13) 0.0086(9) -0.0034(8) -0.0027(10)
O20 0.0434(11) 0.0511(12) 0.1007(15) 0.0142(9) -0.0082(10) -0.0239(11)
C10 0.0457(18) 0.061(2) 0.084(2) 0.0148(16) -0.0061(16) -0.0117(19)
C1 0.0410(15) 0.0339(14) 0.0481(14) 0.0047(12) 0.0089(11) 0.0026(12)
C2 0.0408(15) 0.0355(15) 0.0454(14) 0.0020(12) 0.0071(11) 0.0059(12)
C3 0.0596(19) 0.057(2) 0.064(2) -0.0033(17) 0.0069(16) 0.0079(16)
C4 0.073(3) 0.087(3) 0.083(3) 0.003(2) 0.032(2) -0.006(2)
C11 0.0359(13) 0.0352(14) 0.0438(14) 0.0004(11) 0.0075(10) 0.0030(11)
C12 0.0456(16) 0.0351(15) 0.0568(16) 0.0005(13) 0.0057(12) -0.0044(13)
C13 0.0400(15) 0.0471(16) 0.0549(16) -0.0056(14) -0.0018(12) -0.0083(13)
C14 0.0325(13) 0.0423(15) 0.0461(14) -0.0005(12) 0.0042(10) 0.0057(12)
C15 0.0372(14) 0.0360(14) 0.0518(15) 0.0021(12) 0.0063(11) -0.0034(12)
C16 0.0345(14) 0.0388(15) 0.0516(16) -0.0023(12) -0.0009(11) -0.0069(12)
C21 0.0359(13) 0.0382(14) 0.0360(13) 0.0015(11) 0.0055(10) -0.0017(11)
C22 0.0386(15) 0.0432(16) 0.0589(16) 0.0024(13) 0.0059(12) 0.0082(13)
C23 0.0494(17) 0.0548(19) 0.0663(19) 0.0147(15) 0.0049(13) 0.0131(16)
C24 0.0387(16) 0.074(2) 0.0606(18) 0.0172(16) 0.0018(13) -0.0006(16)
C25 0.0366(16) 0.074(2) 0.0656(19) -0.0012(16) 0.0100(13) 0.0030(16)
C26 0.0452(16) 0.0493(18) 0.0574(17) -0.0012(14) 0.0090(12) 0.0060(14)

loop_
_atom_type_symbol
_atom_type_description
_atom_type_scat_dispersion_real
_atom_type_scat_dispersion_imag
_atom_type_scat_source
C C 0.0033 0.0016 'International Tables Vol C Tables 4.2.6.8 and 6.1.1.4'
H H 0.0000 0.0000 'International Tables Vol C Tables 4.2.6.8 and 6.1.1.4'
N N 0.0061 0.0033 'International Tables Vol C Tables 4.2.6.8 and 6.1.1.4'
O O 0.0106 0.0060 'International Tables Vol C Tables 4.2.6.8 and 6.1.1.4'

loop_
_geom_angle_atom_site_label_1
_geom_angle_atom_site_label_2
_geom_angle_atom_site_label_3
_geom_angle
C1 N1 N2 115.8(2)
C2 N2 N1 118.5(2)
C2 N2 H2 125.4(15)
N1 N2 H2 116.2(15)
C3 O2 H02 108(3)
C14 O10 C10 105.81(19)
C15 O20 C10 106.0(2)
O10 C10 O20 108.5(2)
O10 C10 H10A 110.1(19)
O20 C10 H10A 108.2(18)
O10 C10 H1OB 111.8(18)
O20 C10 H1OB 108.4(18)
H10A C10 H1OB 110(3)
N1 C1 C11 121.0(2)
N1 C1 H1 118.8(14)
C11 C1 H1 120.1(14)
O1 C2 N2 122.0(2)
O1 C2 C21 121.4(2)
N2 C2 C21 116.7(2)
O2 C3 C4 109.4(3)
O2 C3 H31 107.2(16)
C4 C3 H31 110.2(16)
O2 C3 H32 109.1(16)
C4 C3 H32 113.3(17)
H31 C3 H32 107(2)
C3 C4 H41 112(2)
C3 C4 H42 109(2)
H41 C4 H42 111(3)
C3 C4 H43 115.8(19)
H41 C4 H43 103(3)
H42 C4 H43 107(3)
C12 C11 C16 119.5(2)
C12 C11 C1 119.6(2)
C16 C11 C1 120.9(2)
C11 C12 C13 122.3(3)
C11 C12 H12 118.2(15)
C13 C12 H12 119.5(15)
C14 C13 C12 116.9(3)
C14 C13 H13 123.4(16)
C12 C13 H13 119.7(16)
C13 C14 O10 128.3(2)
C13 C14 C15 121.6(2)
O10 C14 C15 110.1(2)
C16 C15 O20 128.0(2)
C16 C15 C14 122.5(2)
O20 C15 C14 109.4(2)
C15 C16 C11 117.2(2)
C15 C16 H16 120.9(15)
C11 C16 H16 121.8(14)
C22 C21 C26 118.4(2)
C22 C21 C2 123.7(2)
C26 C21 C2 117.8(2)
C21 C22 C23 120.3(3)
C21 C22 H22 118.2(15)
C23 C22 H22 121.4(15)
C24 C23 C22 120.3(3)
C24 C23 H23 119.8(16)
C22 C23 H23 119.9(16)
C23 C24 C25 119.9(3)
C23 C24 H24 122.2(17)
C25 C24 H24 117.9(17)
C24 C25 C26 120.1(3)
C24 C25 H25 119.5(15)
C26 C25 H25 120.4(15)
C25 C26 C21 120.9(3)
C25 C26 H26 120.5(15)
C21 C26 H26 118.5(15)

loop_
_geom_bond_atom_site_label_1
_geom_bond_atom_site_label_2
_geom_bond_distance
N1 C1 1.277(3)
N1 N2 1.385(3)
N2 C2 1.347(3)
N2 H2 0.88(2)
O1 C2 1.228(3)
O2 C3 1.421(3)
O2 H02 0.81(4)
O10 C14 1.373(3)
O10 C10 1.418(3)
O20 C15 1.374(3)
O20 C10 1.424(3)
C10 H10A 0.95(3)
C10 H1OB 1.02(3)
C1 C11 1.455(3)
C1 H1 0.97(3)
C2 C21 1.488(3)
C3 C4 1.477(5)
C3 H31 1.01(3)
C3 H32 0.96(3)
C4 H41 0.95(4)
C4 H42 0.95(3)
C4 H43 1.00(3)
C11 C12 1.384(3)
C11 C16 1.406(3)
C12 C13 1.386(4)
C12 H12 0.92(2)
C13 C14 1.360(3)
C13 H13 0.91(3)
C14 C15 1.377(3)
C15 C16 1.355(3)
C16 H16 0.94(2)
C21 C22 1.384(3)
C21 C26 1.385(3)
C22 C23 1.385(3)
C22 H22 0.93(2)
C23 C24 1.369(4)
C23 H23 0.95(3)
C24 C25 1.372(4)
C24 H24 0.98(3)
C25 C26 1.373(4)
C25 H25 0.97(2)
C26 H26 0.94(2)

loop_
_geom_hbond_atom_site_label_D
_geom_hbond_atom_site_label_H
_geom_hbond_atom_site_label_A
_geom_hbond_site_symmetry_A
_geom_hbond_distance_DH
_geom_hbond_distance_HA
_geom_hbond_distance_DA
_geom_hbond_angle_DHA
N2 H2 O2 . 0.88(2) 2.11(2) 2.959(3) 159(2)
O2 H02 N1 1_565 0.81(4) 2.64(4) 3.265(3) 135(3)
O2 H02 O1 1_565 0.81(4) 2.09(4) 2.844(3) 155(4)

loop_
_geom_torsion_atom_site_label_1
_geom_torsion_atom_site_label_2
_geom_torsion_atom_site_label_3
_geom_torsion_atom_site_label_4
_geom_torsion
C1 N1 N2 C2 -163.5(2)
C14 O10 C10 O20 3.8(3)
C15 O20 C10 O10 -3.4(4)
N2 N1 C1 C11 -178.47(19)
N1 N2 C2 O1 3.3(4)
N1 N2 C2 C21 -178.28(18)
N1 C1 C11 C12 -169.6(2)
N1 C1 C11 C16 9.8(4)
C16 C11 C12 C13 0.5(4)
C1 C11 C12 C13 179.9(2)
C11 C12 C13 C14 1.0(4)
C12 C13 C14 O10 178.2(2)
C12 C13 C14 C15 -2.0(4)
C10 O10 C14 C13 177.1(3)
C10 O10 C14 C15 -2.8(3)
C10 O20 C15 C16 -179.0(3)
C10 O20 C15 C14 1.7(3)
C13 C14 C15 C16 1.5(4)
O10 C14 C15 C16 -178.7(2)
C13 C14 C15 O20 -179.2(2)
O10 C14 C15 O20 0.7(3)
O20 C15 C16 C11 -179.1(2)
C14 C15 C16 C11 0.1(4)
C12 C11 C16 C15 -1.0(3)
C1 C11 C16 C15 179.5(2)
O1 C2 C21 C22 -157.9(2)
N2 C2 C21 C22 23.7(3)
O1 C2 C21 C26 20.6(3)
N2 C2 C21 C26 -157.8(2)
C26 C21 C22 C23 -1.2(4)
C2 C21 C22 C23 177.2(2)
C21 C22 C23 C24 1.0(4)
C22 C23 C24 C25 0.4(4)
C23 C24 C25 C26 -1.6(4)
C24 C25 C26 C21 1.4(4)
C22 C21 C26 C25 0.0(4)
C2 C21 C26 C25 -178.5(2)

loop_
_cod_related_entry_id
_cod_related_entry_database
_cod_related_entry_code
1 ChemSpider 21173714
